data_4069312
loop_
_publ_author_name
'Evans, William J.'
'Walensky, Justin R.'
'Ziller, Joseph W.'
'Rheingold, Arnold L.'

_publ_section_title
;
 Insertion of Carbodiimides and Organic Azides into Actinide&#x2212;Carbon
 Bonds
;
_journal_issue 12
_journal_name_full Organometallics
_journal_page_first 3350
_journal_paper_doi 10.1021/om900135e
_journal_volume 28
_journal_year 2009
_chemical_formula_sum 'C32 H51 N3 U'
_chemical_formula_weight 715.79
_chemical_name_systematic
; 
 ? 
;
_space_group_IT_number 33
_symmetry_cell_setting orthorhombic
_symmetry_space_group_name_Hall 'P 2c -2n'
_symmetry_space_group_name_H-M 'P n a 21'
_atom_sites_solution_hydrogens geom
_atom_sites_solution_primary direct
_atom_sites_solution_secondary difmap
_audit_creation_method SHELXTL
_cell_angle_alpha 90.00
_cell_angle_beta 90.00
_cell_angle_gamma 90.00
_cell_formula_units_Z 4
_cell_length_a 19.7535(11)
_cell_length_b 14.2147(8)
_cell_length_c 10.6188(6)
_cell_measurement_reflns_used 9841
_cell_measurement_temperature 153(2)
_cell_measurement_theta_max 28.26
_cell_measurement_theta_min 2.39
_cell_volume 2981.7(3)
_computing_cell_refinement 'Bruker SMART APEX2/SAINT'
_computing_data_collection 'Bruker SMART APEX2'
_computing_data_reduction 'Bruker SAINT'
_computing_molecular_graphics 'Bruker SHELXTL'
_computing_publication_material 'Bruker SHELXTL'
_computing_structure_refinement 'Bruker SHELXTL'
_computing_structure_solution 'Bruker SHELXTL'
_diffrn_ambient_temperature 153(2)
_diffrn_measured_fraction_theta_full 0.999
_diffrn_measured_fraction_theta_max 0.999
_diffrn_measurement_device_type 'Bruker SMART APEX II CCD'
_diffrn_measurement_method 'phi and omega'
_diffrn_radiation_monochromator graphite
_diffrn_radiation_source 'fine-focus sealed tube'
_diffrn_radiation_type MoK\a
_diffrn_radiation_wavelength 0.71073
_diffrn_reflns_av_R_equivalents 0.0276
_diffrn_reflns_av_sigmaI/netI 0.0240
_diffrn_reflns_limit_h_max 25
_diffrn_reflns_limit_h_min -25
_diffrn_reflns_limit_k_max 18
_diffrn_reflns_limit_k_min -18
_diffrn_reflns_limit_l_max 13
_diffrn_reflns_limit_l_min -13
_diffrn_reflns_number 42866
_diffrn_reflns_theta_full 27.88
_diffrn_reflns_theta_max 27.88
_diffrn_reflns_theta_min 1.76
_exptl_absorpt_coefficient_mu 5.468
_exptl_absorpt_correction_T_max 0.8109
_exptl_absorpt_correction_T_min 0.4231
_exptl_absorpt_correction_type multi-scan
_exptl_absorpt_process_details 'Bruker SADABS'
_exptl_crystal_colour orange
_exptl_crystal_density_diffrn 1.595
_exptl_crystal_density_meas ?
_exptl_crystal_density_method 'not measured'
_exptl_crystal_description plate
_exptl_crystal_F_000 1424
_exptl_crystal_size_max 0.19
_exptl_crystal_size_mid 0.13
_exptl_crystal_size_min 0.04
_refine_diff_density_max 1.276
_refine_diff_density_min -1.168
_refine_diff_density_rms 0.154
_refine_ls_abs_structure_details 'Flack H D (1983), Acta Cryst. A39, 876-881'
_refine_ls_abs_structure_Flack 0.135(16)
_refine_ls_extinction_method none
_refine_ls_goodness_of_fit_ref 1.050
_refine_ls_hydrogen_treatment constr
_refine_ls_matrix_type full
_refine_ls_number_parameters 207
_refine_ls_number_reflns 7051
_refine_ls_number_restraints 25
_refine_ls_restrained_S_all 1.048
_refine_ls_R_factor_all 0.0480
_refine_ls_R_factor_gt 0.0407
_refine_ls_shift/su_max 1.140
_refine_ls_shift/su_mean 0.020
_refine_ls_structure_factor_coef Fsqd
_refine_ls_weighting_details 'calc w=1/[\s^2^(Fo^2^)+(0.0484P)^2^+19.1961P] where P=(Fo^2^+2Fc^2^)/3'
_refine_ls_weighting_scheme calc
_refine_ls_wR_factor_gt 0.1017
_refine_ls_wR_factor_ref 0.1071
_reflns_number_gt 6207
_reflns_number_total 7051
_reflns_threshold_expression >2sigma(I)
_cod_data_source_file om900135e_si_002.cif
_cod_data_source_block (C5Me5)2UMe[(Me)NNN(Ad)],_6.
_cod_depositor_comments
;
The following automatic conversions were performed:

'_symmetry_cell_setting' value 'Orthorhombic' changed to
'orthorhombic' according to
/home/saulius/struct/CIF-dictionaries/cif_core.dic dictionary named
'cif_core.dic' version 2.4.2 from 2011-04-26.

Automatic conversion script
Id: cif_fix_values 1715 2011-07-08 13:25:40Z adriana 

The following automatic conversions were performed:

'_exptl_crystal_density_meas' value 'n/a' was changed to '?' - the
value is perceived as not measured.

Automatic conversion script
Id: cif_fix_values 3008 2015-01-20 13:52:24Z robertas 
;
_cod_original_sg_symbol_H-M Pna2(1)
_cod_database_code 4069312

loop_
_symmetry_equiv_pos_as_xyz
'x, y, z'
'-x, -y, z+1/2'
'x+1/2, -y+1/2, z'
'-x+1/2, y+1/2, z+1/2'

loop_
_atom_site_label
_atom_site_type_symbol
_atom_site_fract_x
_atom_site_fract_y
_atom_site_fract_z
_atom_site_U_iso_or_equiv
_atom_site_adp_type
_atom_site_occupancy
_atom_site_symmetry_multiplicity
_atom_site_calc_flag
_atom_site_refinement_flags
_atom_site_disorder_assembly
_atom_site_disorder_group
U1 U 0.860619(11) 0.832284(14) 0.4513(5) 0.02773(8) Uani 1 1 d . A .
C1 C 0.9767(6) 0.8613(8) 0.5871(12) 0.0579(8) Uiso 1 1 d . A .
C2 C 0.9671(6) 0.9446(8) 0.5185(12) 0.0579(8) Uiso 1 1 d . A .
C3 C 0.9121(6) 0.9939(8) 0.5631(11) 0.0579(8) Uiso 1 1 d . . .
C4 C 0.8854(6) 0.9389(8) 0.6630(12) 0.0579(8) Uiso 1 1 d . A .
C5 C 0.9258(6) 0.8578(8) 0.6782(12) 0.0579(8) Uiso 1 1 d . . .
C6 C 1.0354(6) 0.7896(8) 0.5835(12) 0.0579(8) Uiso 1 1 d . . .
H6A H 1.0786 0.8232 0.5798 0.087 Uiso 1 1 calc R A .
H6B H 1.0307 0.7495 0.5090 0.087 Uiso 1 1 calc R . .
H6C H 1.0340 0.7505 0.6595 0.087 Uiso 1 1 calc R . .
C7 C 1.0126(5) 0.9895(8) 0.4159(10) 0.0579(8) Uiso 1 1 d . . .
H7A H 0.9841 1.0137 0.3476 0.087 Uiso 1 1 calc R A .
H7B H 1.0436 0.9419 0.3825 0.087 Uiso 1 1 calc R . .
H7C H 1.0387 1.0413 0.4527 0.087 Uiso 1 1 calc R . .
C8 C 0.8886(6) 1.0921(8) 0.5383(12) 0.0579(8) Uiso 1 1 d . A .
H8A H 0.9105 1.1352 0.5979 0.087 Uiso 1 1 calc R . .
H8B H 0.8394 1.0954 0.5488 0.087 Uiso 1 1 calc R . .
H8C H 0.9006 1.1101 0.4521 0.087 Uiso 1 1 calc R . .
C9 C 0.8264(6) 0.9627(8) 0.7540(12) 0.0579(8) Uiso 1 1 d . . .
H9A H 0.8393 1.0159 0.8075 0.087 Uiso 1 1 calc R A .
H9B H 0.8165 0.9078 0.8069 0.087 Uiso 1 1 calc R . .
H9C H 0.7861 0.9793 0.7051 0.087 Uiso 1 1 calc R . .
C10 C 0.9205(6) 0.7889(8) 0.7797(12) 0.0579(8) Uiso 1 1 d . A .
H10A H 0.9294 0.7259 0.7464 0.087 Uiso 1 1 calc R . .
H10B H 0.8748 0.7911 0.8156 0.087 Uiso 1 1 calc R . .
H10C H 0.9537 0.8037 0.8454 0.087 Uiso 1 1 calc R . .
C11 C 0.7903(8) 0.8203(10) 0.2300(16) 0.0780(11) Uiso 1 1 d . A .
C12 C 0.8061(7) 0.9268(10) 0.2493(15) 0.0780(11) Uiso 1 1 d . A .
C13 C 0.7631(7) 0.9516(11) 0.3468(15) 0.0780(11) Uiso 1 1 d . . .
C14 C 0.7289(8) 0.8824(11) 0.3873(14) 0.0780(11) Uiso 1 1 d . A .
C15 C 0.7432(8) 0.8030(11) 0.3208(15) 0.0780(11) Uiso 1 1 d . A .
C16 C 0.8044(7) 0.7453(10) 0.1308(14) 0.0780(11) Uiso 1 1 d . . .
H16A H 0.8136 0.6851 0.1724 0.117 Uiso 1 1 calc R A .
H16B H 0.8438 0.7638 0.0804 0.117 Uiso 1 1 calc R . .
H16C H 0.7649 0.7387 0.0757 0.117 Uiso 1 1 calc R . .
C17 C 0.8471(7) 1.0016(11) 0.1881(15) 0.0780(11) Uiso 1 1 d . . .
H17A H 0.8229 1.0257 0.1143 0.117 Uiso 1 1 calc R A .
H17B H 0.8908 0.9755 0.1616 0.117 Uiso 1 1 calc R . .
H17C H 0.8548 1.0530 0.2480 0.117 Uiso 1 1 calc R . .
C18 C 0.7489(7) 1.0563(10) 0.3845(14) 0.0780(11) Uiso 1 1 d . A .
H18A H 0.7166 1.0580 0.4544 0.117 Uiso 1 1 calc R . .
H18B H 0.7300 1.0900 0.3121 0.117 Uiso 1 1 calc R . .
H18C H 0.7913 1.0864 0.4104 0.117 Uiso 1 1 calc R . .
C19 C 0.6692(7) 0.8945(10) 0.4898(13) 0.0780(11) Uiso 1 1 d . . .
H19A H 0.6722 0.9570 0.5283 0.117 Uiso 1 1 calc R A .
H19B H 0.6740 0.8462 0.5552 0.117 Uiso 1 1 calc R . .
H19C H 0.6252 0.8875 0.4483 0.117 Uiso 1 1 calc R . .
C20 C 0.7023(7) 0.7133(10) 0.3413(15) 0.0780(11) Uiso 1 1 d . . .
H20A H 0.6934 0.7052 0.4314 0.117 Uiso 1 1 calc R A .
H20B H 0.7280 0.6592 0.3098 0.117 Uiso 1 1 calc R . .
H20C H 0.6592 0.7179 0.2958 0.117 Uiso 1 1 calc R . .
N1 N 0.8579(5) 0.6610(7) 0.5064(11) 0.0134(18) Uiso 0.50 1 d P A 1
N2 N 0.8119(6) 0.6692(8) 0.5885(12) 0.024(2) Uiso 0.50 1 d P A 1
N3 N 0.7865(10) 0.7580(13) 0.6022(19) 0.020(4) Uiso 0.50 1 d P A 1
C21 C 0.7386(10) 0.7685(14) 0.6954(19) 0.047(4) Uiso 0.50 1 d P A 1
H21A H 0.7034 0.7205 0.6852 0.071 Uiso 0.50 1 calc PR A 1
H21B H 0.7183 0.8312 0.6894 0.071 Uiso 0.50 1 calc PR A 1
H21C H 0.7602 0.7611 0.7780 0.071 Uiso 0.50 1 calc PR A 1
C22 C 0.8830(5) 0.5638(7) 0.4976(9) 0.013(2) Uiso 0.50 1 d PD A 1
C23 C 0.8246(5) 0.4960(6) 0.4658(17) 0.031(3) Uiso 0.50 1 d PD A 1
H23A H 0.8030 0.5171 0.3866 0.037 Uiso 0.50 1 calc PR A 1
H23B H 0.7902 0.5001 0.5333 0.037 Uiso 0.50 1 calc PR A 1
C24 C 0.8457(6) 0.3923(7) 0.4507(14) 0.030(3) Uiso 0.50 1 d PD A 1
H24A H 0.8071 0.3507 0.4263 0.036 Uiso 0.50 1 calc PR A 1
C25 C 0.8769(7) 0.3652(12) 0.5786(14) 0.040(4) Uiso 0.50 1 d PD A 1
H25A H 0.8421 0.3715 0.6452 0.048 Uiso 0.50 1 calc PR A 1
H25B H 0.8915 0.2987 0.5760 0.048 Uiso 0.50 1 calc PR A 1
C26 C 0.9380(6) 0.4279(8) 0.6112(15) 0.031(3) Uiso 0.50 1 d PD A 1
H26A H 0.9567 0.4074 0.6942 0.037 Uiso 0.50 1 calc PR A 1
C27 C 0.9147(7) 0.5310(8) 0.6226(10) 0.029(3) Uiso 0.50 1 d PD A 1
H27A H 0.9539 0.5714 0.6436 0.035 Uiso 0.50 1 calc PR A 1
H27B H 0.8811 0.5367 0.6913 0.035 Uiso 0.50 1 calc PR A 1
C28 C 0.9381(7) 0.5570(10) 0.3956(13) 0.036(3) Uiso 0.50 1 d PD A 1
H28A H 0.9762 0.5994 0.4170 0.043 Uiso 0.50 1 calc PR A 1
H28B H 0.9193 0.5770 0.3134 0.043 Uiso 0.50 1 calc PR A 1
C29 C 0.9640(8) 0.4550(9) 0.3861(15) 0.045(4) Uiso 0.50 1 d PD A 1
H29A H 0.9989 0.4506 0.3181 0.054 Uiso 0.50 1 calc PR A 1
C30 C 0.9044(9) 0.3889(19) 0.355(2) 0.045(6) Uiso 0.50 1 d PD A 1
H30A H 0.9217 0.3236 0.3511 0.054 Uiso 0.50 1 calc PR A 1
H30B H 0.8866 0.4053 0.2711 0.054 Uiso 0.50 1 calc PR A 1
C31 C 0.9945(8) 0.4216(15) 0.5117(12) 0.046(4) Uiso 0.50 1 d PD A 1
H31A H 1.0332 0.4622 0.5359 0.055 Uiso 0.50 1 calc PR A 1
H31B H 1.0109 0.3560 0.5041 0.055 Uiso 0.50 1 calc PR A 1
C32 C 0.9532(14) 0.788(2) 0.317(3) 0.048(7) Uiso 0.50 1 d P A 1
H32A H 0.9810 0.8430 0.2986 0.072 Uiso 0.50 1 calc PR A 1
H32B H 0.9355 0.7613 0.2386 0.072 Uiso 0.50 1 calc PR A 1
H32C H 0.9810 0.7402 0.3601 0.072 Uiso 0.50 1 calc PR A 1
N1B N 0.8976(7) 0.6760(9) 0.4200(13) 0.036(3) Uiso 0.50 1 d P A 2
N2B N 0.9416(8) 0.6983(11) 0.3363(15) 0.040(3) Uiso 0.50 1 d P A 2
N3B N 0.9406(10) 0.7844(13) 0.2947(18) 0.032(4) Uiso 0.50 1 d P A 2
C21B C 0.9926(15) 0.8195(18) 0.220(3) 0.075(7) Uiso 0.50 1 d P A 2
H21D H 0.9871 0.7969 0.1337 0.113 Uiso 0.50 1 calc PR A 2
H21E H 1.0362 0.7981 0.2535 0.113 Uiso 0.50 1 calc PR A 2
H21F H 0.9911 0.8885 0.2210 0.113 Uiso 0.50 1 calc PR A 2
C22B C 0.9040(6) 0.5726(8) 0.4448(13) 0.032(3) Uiso 0.50 1 d PD A 2
C23B C 0.9712(8) 0.5452(11) 0.5086(19) 0.055(5) Uiso 0.50 1 d PD A 2
H23C H 0.9764 0.5823 0.5869 0.066 Uiso 0.50 1 calc PR A 2
H23D H 1.0092 0.5618 0.4519 0.066 Uiso 0.50 1 calc PR A 2
C24B C 0.9758(10) 0.4398(10) 0.5411(14) 0.055(6) Uiso 0.50 1 d PD A 2
H24B H 1.0210 0.4250 0.5784 0.066 Uiso 0.50 1 calc PR A 2
C25B C 0.9659(9) 0.3847(15) 0.4176(15) 0.060(6) Uiso 0.50 1 d PD A 2
H25C H 0.9669 0.3165 0.4361 0.072 Uiso 0.50 1 calc PR A 2
H25D H 1.0040 0.3988 0.3601 0.072 Uiso 0.50 1 calc PR A 2
C26B C 0.8449(16) 0.386(2) 0.451(2) 0.131(17) Uiso 0.50 1 d PD A 2
H26B H 0.8476 0.3179 0.4711 0.158 Uiso 0.50 1 calc PR A 2
H26C H 0.7996 0.3978 0.4142 0.158 Uiso 0.50 1 calc PR A 2
C27B C 0.8891(11) 0.5144(12) 0.3256(14) 0.054(5) Uiso 0.50 1 d PD A 2
H27C H 0.9197 0.5345 0.2569 0.064 Uiso 0.50 1 calc PR A 2
H27D H 0.8419 0.5261 0.2982 0.064 Uiso 0.50 1 calc PR A 2
C28B C 0.8519(10) 0.5484(11) 0.5476(18) 0.060(6) Uiso 0.50 1 d PD A 2
H28C H 0.8063 0.5688 0.5200 0.072 Uiso 0.50 1 calc PR A 2
H28D H 0.8633 0.5828 0.6258 0.072 Uiso 0.50 1 calc PR A 2
C29B C 0.8511(8) 0.4419(11) 0.5744(17) 0.053(5) Uiso 0.50 1 d PD A 2
H29B H 0.8128 0.4259 0.6323 0.063 Uiso 0.50 1 calc PR A 2
C30B C 0.9191(8) 0.4147(15) 0.6350(16) 0.047(5) Uiso 0.50 1 d PD A 2
H30C H 0.9200 0.3465 0.6537 0.056 Uiso 0.50 1 calc PR A 2
H30D H 0.9256 0.4496 0.7148 0.056 Uiso 0.50 1 calc PR A 2
C31B C 0.8989(10) 0.4086(14) 0.351(2) 0.068(12) Uiso 0.50 1 d PD A 2
H31C H 0.8925 0.3704 0.2727 0.082 Uiso 0.50 1 calc PR A 2
C32B C 0.793(2) 0.761(3) 0.618(4) 0.061(13) Uiso 0.50 1 d P A 2
H32D H 0.7823 0.6964 0.5948 0.091 Uiso 0.50 1 calc PR A 2
H32E H 0.7516 0.7974 0.6290 0.091 Uiso 0.50 1 calc PR A 2
H32F H 0.8193 0.7617 0.6964 0.091 Uiso 0.50 1 calc PR A 2

loop_
_atom_site_aniso_label
_atom_site_aniso_U_11
_atom_site_aniso_U_22
_atom_site_aniso_U_33
_atom_site_aniso_U_23
_atom_site_aniso_U_13
_atom_site_aniso_U_12
U1 0.03319(12) 0.02161(11) 0.02839(12) 0.0024(2) -0.00897(16) -0.00679(8)

loop_
_atom_type_symbol
_atom_type_description
_atom_type_scat_dispersion_real
_atom_type_scat_dispersion_imag
_atom_type_scat_source
C C 0.0033 0.0016 'International Tables Vol C Tables 4.2.6.8 and 6.1.1.4'
H H 0.0000 0.0000 'International Tables Vol C Tables 4.2.6.8 and 6.1.1.4'
N N 0.0061 0.0033 'International Tables Vol C Tables 4.2.6.8 and 6.1.1.4'
U U -9.6767 9.6646 'International Tables Vol C Tables 4.2.6.8 and 6.1.1.4'

loop_
_geom_angle_atom_site_label_1
_geom_angle_atom_site_label_2
_geom_angle_atom_site_label_3
_geom_angle
Cnt1 U1 N1 110.3
Cnt1 U1 N2 105.5
Cnt1 U1 N3 98.1
Cnt1 U1 C32 94.2
Cnt2 U1 N1 112.0
Cnt2 U1 N2 105.3
Cnt2 U1 N3 93.8
Cnt2 U1 C32 105.7
Cnt1 U1 N1B 112.4
Cnt1 U1 N2B 107.0
Cnt1 U1 N3B 102.0
Cnt1 U1 C32B 93.1
Cnt2 U1 N1B 112.5
Cnt2 U1 N2B 109.5
Cnt2 U1 N3B 97.9
Cnt2 U1 C32B 98.3
Cnt1 U1 Cnt2 134.6
N1B U1 N3B 55.3(5)
N1B U1 C32 55.4(8)
N3B U1 C32 8.4(8)
N1B U1 N3 82.5(5)
N3B U1 N3 137.5(6)
C32 U1 N3 137.6(8)
N1B U1 C32B 83.2(10)
N3B U1 C32B 138.4(11)
C32 U1 C32B 137.5(12)
N3 U1 C32B 5.2(12)
N1B U1 N1 29.0(4)
N3B U1 N1 84.2(5)
C32 U1 N1 84.1(7)
N3 U1 N1 53.6(5)
C32B U1 N1 54.2(10)
N1B U1 C15 92.7(5)
N3B U1 C15 99.5(6)
C32 U1 C15 107.8(8)
N3 U1 C15 75.8(6)
C32B U1 C15 80.9(10)
N1 U1 C15 87.2(4)
N1B U1 C11 88.7(4)
N3B U1 C11 73.7(6)
C32 U1 C11 82.0(8)
N3 U1 C11 103.6(6)
C32B U1 C11 108.8(10)
N1 U1 C11 97.4(4)
C15 U1 C11 28.9(4)
N1B U1 C2 110.4(4)
N3B U1 C2 80.8(5)
C32 U1 C2 73.9(7)
N3 U1 C2 123.3(6)
C32B U1 C2 118.2(9)
N1 U1 C2 121.5(3)
C15 U1 C2 150.9(4)
C11 U1 C2 130.6(4)
N1B U1 C1 87.5(4)
N3B U1 C1 81.7(5)
C32 U1 C1 73.4(7)
N3 U1 C1 103.0(6)
C32B U1 C1 97.9(9)
N1 U1 C1 92.4(3)
C15 U1 C1 178.7(4)
C11 U1 C1 152.4(4)
C2 U1 C1 29.7(3)
N1B U1 C12 118.1(4)
N3B U1 C12 81.7(6)
C32 U1 C12 88.0(8)
N3 U1 C12 119.6(6)
C32B U1 C12 123.8(10)
N1 U1 C12 130.4(4)
C15 U1 C12 49.2(4)
C11 U1 C12 33.0(4)
C2 U1 C12 102.7(4)
C1 U1 C12 131.6(4)
N1B U1 C4 125.3(4)
N3B U1 C4 127.3(5)
C32 U1 C4 119.6(7)
N3 U1 C4 78.9(5)
C32B U1 C4 74.5(10)
N1 U1 C4 110.4(3)
C15 U1 C4 130.4(4)
C11 U1 C4 145.6(4)
C2 U1 C4 47.9(3)
C1 U1 C4 48.6(4)
C12 U1 C4 115.9(4)
N1B U1 C5 95.9(4)
N3B U1 C5 109.7(5)
C32 U1 C5 101.3(7)
N3 U1 C5 76.2(6)
C32B U1 C5 71.0(9)
N1 U1 C5 86.2(3)
C15 U1 C5 149.3(4)
C11 U1 C5 175.3(4)
C2 U1 C5 48.4(3)
C1 U1 C5 29.4(3)
C12 U1 C5 143.2(4)
C4 U1 C5 29.7(3)
N1B U1 N2B 27.5(4)
N3B U1 N2B 28.0(6)
C32 U1 N2B 28.1(7)
N3 U1 N2B 110.0(5)
C32B U1 N2B 110.5(10)
N1 U1 N2B 56.4(4)
C15 U1 N2B 99.3(4)
C11 U1 N2B 82.6(5)
C2 U1 N2B 94.1(4)
C1 U1 N2B 81.5(4)
C12 U1 N2B 102.6(4)
C4 U1 N2B 129.4(4)
C5 U1 N2B 101.9(4)
N1B U1 C3 136.5(4)
N3B U1 C3 106.9(5)
C32 U1 C3 101.1(7)
N3 U1 C3 107.5(5)
C32B U1 C3 103.4(10)
N1 U1 C3 135.4(3)
C15 U1 C3 130.8(4)
C11 U1 C3 127.2(4)
C2 U1 C3 28.9(3)
C1 U1 C3 49.0(3)
C12 U1 C3 94.2(4)
C4 U1 C3 29.7(3)
C5 U1 C3 49.2(3)
N2B U1 C3 123.1(4)
N1B U1 C14 119.7(4)
N3B U1 C14 121.3(6)
C32 U1 C14 129.4(7)
N3 U1 C14 73.0(6)
C32B U1 C14 76.9(10)
N1 U1 C14 106.6(4)
C15 U1 C14 28.6(4)
C11 U1 C14 48.0(4)
C2 U1 C14 129.3(4)
C1 U1 C14 150.8(4)
C12 U1 C14 47.0(4)
C4 U1 C14 103.0(4)
C5 U1 C14 128.1(4)
N2B U1 C14 127.5(4)
C3 U1 C14 103.6(4)
N1B U1 C13 136.7(4)
N3B U1 C13 110.6(6)
C32 U1 C13 116.7(8)
N3 U1 C13 96.4(6)
C32B U1 C13 99.4(10)
N1 U1 C13 131.9(4)
C15 U1 C13 46.1(4)
C11 U1 C13 49.2(4)
C2 U1 C13 106.2(4)
C1 U1 C13 133.9(4)
C12 U1 C13 28.9(4)
C4 U1 C13 96.4(4)
C5 U1 C13 126.1(4)
N2B U1 C13 129.8(4)
C3 U1 C13 85.4(4)
C14 U1 C13 26.3(4)
N1B U1 N2 54.7(4)
N3B U1 N2 109.9(5)
C32 U1 N2 109.8(7)
N3 U1 N2 27.9(5)
C32B U1 N2 28.6(10)
N1 U1 N2 25.7(3)
C15 U1 N2 81.4(4)
C11 U1 N2 102.3(4)
C2 U1 N2 126.2(3)
C1 U1 N2 97.7(3)
C12 U1 N2 130.7(4)
C4 U1 N2 95.1(3)
C5 U1 N2 79.7(3)
N2B U1 N2 82.2(4)
C3 U1 N2 124.6(3)
C14 U1 N2 91.0(4)
C13 U1 N2 117.1(4)
C5 C1 C2 107.0(11)
C5 C1 C6 122.2(10)
C2 C1 C6 130.3(11)
C5 C1 U1 75.9(7)
C2 C1 U1 75.0(7)
C6 C1 U1 121.0(8)
C3 C2 C1 111.0(11)
C3 C2 C7 119.3(10)
C1 C2 C7 129.4(11)
C3 C2 U1 77.3(7)
C1 C2 U1 75.3(7)
C7 C2 U1 120.2(7)
C2 C3 C4 105.6(10)
C2 C3 C8 131.3(11)
C4 C3 C8 122.1(10)
C2 C3 U1 73.8(7)
C4 C3 U1 74.2(7)
C8 C3 U1 125.7(7)
C5 C4 C3 109.0(10)
C5 C4 C9 122.1(10)
C3 C4 C9 128.7(11)
C5 C4 U1 75.2(7)
C3 C4 U1 76.1(7)
C9 C4 U1 119.7(7)
C1 C5 C4 107.4(10)
C1 C5 C10 126.0(11)
C4 C5 C10 126.2(11)
C1 C5 U1 74.7(7)
C4 C5 U1 75.1(7)
C10 C5 U1 121.6(8)
C15 C11 C16 119.1(14)
C15 C11 C12 102.7(13)
C16 C11 C12 137.2(14)
C15 C11 U1 75.5(9)
C16 C11 U1 123.0(10)
C12 C11 U1 74.0(8)
C13 C12 C17 118.6(13)
C13 C12 C11 102.9(13)
C17 C12 C11 138.2(14)
C13 C12 U1 77.4(9)
C17 C12 U1 118.5(10)
C11 C12 U1 73.0(8)
C14 C13 C12 112.4(15)
C14 C13 C18 123.8(14)
C12 C13 C18 122.9(13)
C14 C13 U1 76.2(10)
C12 C13 U1 73.7(8)
C18 C13 U1 126.7(9)
C13 C14 C15 111.0(14)
C13 C14 C19 122.3(14)
C15 C14 C19 126.1(14)
C13 C14 U1 77.5(10)
C15 C14 U1 73.8(9)
C19 C14 U1 123.0(8)
C14 C15 C11 110.9(14)
C14 C15 C20 120.7(14)
C11 C15 C20 127.9(14)
C14 C15 U1 77.6(9)
C11 C15 U1 75.6(9)
C20 C15 U1 120.3(10)
N2 N1 C22 111.8(9)
N2 N1 U1 95.0(7)
C22 N1 U1 153.0(7)
N1 N2 N3 114.9(12)
N1 N2 U1 59.3(6)
N3 N2 U1 55.7(8)
N2 N3 C21 115.3(16)
N2 N3 U1 96.4(10)
C21 N3 U1 147.8(14)
N1 C22 C28 110.0(9)
N1 C22 C23 110.5(8)
C28 C22 C23 109.6(10)
N1 C22 C27 111.6(8)
C28 C22 C27 107.4(10)
C23 C22 C27 107.7(10)
C22 C23 C24 114.8(9)
C25 C24 C30 105.7(14)
C25 C24 C23 104.8(12)
C30 C24 C23 107.6(15)
C26 C25 C24 111.5(12)
C31 C26 C25 112.4(13)
C31 C26 C27 109.0(14)
C25 C26 C27 109.5(12)
C26 C27 C22 110.0(10)
C22 C28 C29 109.9(12)
C31 C29 C30 107.2(15)
C31 C29 C28 111.3(15)
C30 C29 C28 109.6(16)
C29 C30 C24 114.6(14)
C29 C31 C26 107.0(14)
N2B N1B C22B 107.8(12)
N2B N1B U1 94.3(10)
C22B N1B U1 157.5(10)
N1B N2B N3B 117.2(15)
N1B N2B U1 58.2(8)
N3B N2B U1 59.6(10)
N2B N3B C21B 121.4(19)
N2B N3B U1 92.4(11)
C21B N3B U1 141.4(16)
N1B C22B C28B 106.6(10)
N1B C22B C27B 111.5(12)
C28B C22B C27B 109.5(14)
N1B C22B C23B 113.5(10)
C28B C22B C23B 102.0(15)
C27B C22B C23B 113.0(13)
C22B C23B C24B 113.3(14)
C25B C24B C30B 110.0(15)
C25B C24B C23B 107.2(16)
C30B C24B C23B 109.1(16)
C24B C25B C31B 112.9(18)
C31B C26B C29B 115(2)
C22B C27B C31B 111.0(16)
C22B C28B C29B 111.0(14)
C30B C29B C28B 108.3(16)
C30B C29B C26B 107(2)
C28B C29B C26B 111(2)
C29B C30B C24B 107.8(16)
C26B C31B C25B 103(2)
C26B C31B C27B 104(2)
C25B C31B C27B 113.8(18)

loop_
_geom_bond_atom_site_label_1
_geom_bond_atom_site_label_2
_geom_bond_distance
U1 Cnt1 2.482
U1 Cnt2 2.495
U1 N1B 2.362(13)
U1 N3B 2.393(18)
U1 C32 2.40(3)
U1 N3 2.413(18)
U1 C32B 2.43(4)
U1 N1 2.504(10)
U1 C15 2.735(15)
U1 C11 2.735(16)
U1 C2 2.736(11)
U1 C1 2.740(12)
U1 C12 2.750(14)
U1 C4 2.755(12)
U1 C5 2.756(12)
U1 N2B 2.771(15)
U1 C3 2.779(12)
U1 C14 2.781(15)
U1 C13 2.797(15)
U1 N2 2.902(11)
C1 C5 1.396(16)
C1 C2 1.402(16)
C1 C6 1.544(16)
C2 C3 1.378(16)
C2 C7 1.549(15)
C3 C4 1.419(16)
C3 C8 1.493(16)
C4 C5 1.412(16)
C4 C9 1.551(16)
C5 C10 1.460(16)
C11 C15 1.36(2)
C11 C16 1.53(2)
C11 C12 1.558(19)
C12 C13 1.386(19)
C12 C17 1.487(19)
C13 C14 1.268(19)
C13 C18 1.566(19)
C14 C15 1.36(2)
C14 C19 1.615(18)
C15 C20 1.524(19)
N1 N2 1.265(15)
N1 C22 1.471(14)
N2 N3 1.37(2)
N3 C21 1.38(3)
C22 C28 1.5399(10)
C22 C23 1.5400(10)
C22 C27 1.5400(10)
C23 C24 1.5401(10)
C24 C25 1.5400(10)
C24 C30 1.5400(10)
C25 C26 1.5399(10)
C26 C31 1.5399(10)
C26 C27 1.5400(10)
C28 C29 1.5400(10)
C29 C31 1.5398(10)
C29 C30 1.5400(10)
N1B N2B 1.28(2)
N1B C22B 1.499(17)
N2B N3B 1.30(2)
N3B C21B 1.39(3)
C22B C28B 1.5399(10)
C22B C27B 1.5400(10)
C22B C23B 1.5400(10)
C23B C24B 1.5401(10)
C24B C25B 1.5399(10)
C24B C30B 1.5400(10)
C25B C31B 1.5400(10)
C26B C31B 1.5400(10)
C26B C29B 1.5400(10)
C27B C31B 1.5401(10)
C28B C29B 1.5400(10)
C29B C30B 1.5399(10)
